data_4120207
loop_
_publ_author_name
'Zhaojin Wang'
'Hongde Ye'
'Yuguang Li'
'Yizhi Li'
'Hong Yan'

_publ_section_title
;
 Unprecedented Boron-Functionalized Carborane Derivatives by Facile and
 Selective Cobalt-Induced B-H Activation
;
_journal_name_full 'Journal of the American Chemical Society'
_journal_page_first 11289
_journal_page_last 11298
_journal_paper_doi 10.1021/ja4047075
_journal_volume 135
_journal_year 2013
_chemical_formula_moiety C16H22B10OS
_chemical_formula_sum 'C16 H22 B10 O S'
_chemical_formula_weight 370.50
_chemical_name_common 5b
_chemical_name_systematic
; 
 ? 
;
_space_group_IT_number 14
_symmetry_cell_setting monoclinic
_symmetry_space_group_name_Hall '-P 2ybc'
_symmetry_space_group_name_H-M 'P 1 21/c 1'
_atom_sites_solution_hydrogens geom
_atom_sites_solution_primary direct
_atom_sites_solution_secondary difmap
_audit_creation_method SHELXL-97
_cell_angle_alpha 90.00
_cell_angle_beta 108.286(2)
_cell_angle_gamma 90.00
_cell_formula_units_Z 4
_cell_length_a 11.012(2)
_cell_length_b 11.929(2)
_cell_length_c 15.630(3)
_cell_measurement_reflns_used 3819
_cell_measurement_temperature 291(2)
_cell_measurement_theta_max 26
_cell_measurement_theta_min 0
_cell_volume 1949.5(6)
_computing_cell_refinement 'Bruker SMART'
_computing_data_collection 'Bruker SMART'
_computing_data_reduction 'Bruker SAINT'
_computing_molecular_graphics 'Bruker SHELXTL'
_computing_publication_material 'Bruker SHELXTL'
_computing_structure_refinement 'SHELXL-97 (Sheldrick, 1997)'
_computing_structure_solution 'SHELXS-97 (Sheldrick, 1990)'
_diffrn_ambient_temperature 291(2)
_diffrn_measured_fraction_theta_full 0.998
_diffrn_measured_fraction_theta_max 0.998
_diffrn_measurement_device_type 'CCD area detector'
_diffrn_measurement_method 'CCD area detector'
_diffrn_radiation_monochromator graphite
_diffrn_radiation_source 'fine-focus sealed tube'
_diffrn_radiation_type MoK\a
_diffrn_radiation_wavelength 0.71073
_diffrn_reflns_av_R_equivalents 0.0919
_diffrn_reflns_av_sigmaI/netI 0.0696
_diffrn_reflns_limit_h_max 13
_diffrn_reflns_limit_h_min -13
_diffrn_reflns_limit_k_max 14
_diffrn_reflns_limit_k_min -12
_diffrn_reflns_limit_l_max 18
_diffrn_reflns_limit_l_min -19
_diffrn_reflns_number 10335
_diffrn_reflns_theta_full 25.99
_diffrn_reflns_theta_max 25.99
_diffrn_reflns_theta_min 1.95
_exptl_absorpt_coefficient_mu 0.170
_exptl_absorpt_correction_T_max 0.9668
_exptl_absorpt_correction_T_min 0.9508
_exptl_absorpt_correction_type multi-scan
_exptl_absorpt_process_details sadabs
_exptl_crystal_colour colourless
_exptl_crystal_density_diffrn 1.262
_exptl_crystal_description block
_exptl_crystal_F_000 768
_exptl_crystal_size_max 0.30
_exptl_crystal_size_mid 0.20
_exptl_crystal_size_min 0.20
_refine_diff_density_max 0.733
_refine_diff_density_min -0.624
_refine_diff_density_rms 0.060
_refine_ls_extinction_method none
_refine_ls_goodness_of_fit_ref 1.127
_refine_ls_hydrogen_treatment constr
_refine_ls_matrix_type full
_refine_ls_number_parameters 253
_refine_ls_number_reflns 3819
_refine_ls_number_restraints 0
_refine_ls_restrained_S_all 1.127
_refine_ls_R_factor_all 0.0642
_refine_ls_R_factor_gt 0.0513
_refine_ls_shift/su_max 0.000
_refine_ls_shift/su_mean 0.000
_refine_ls_structure_factor_coef Fsqd
_refine_ls_weighting_details 'calc w=1/[\s^2^(Fo^2^)+(0.0793P)^2^+0.0000P] where P=(Fo^2^+2Fc^2^)/3'
_refine_ls_weighting_scheme calc
_refine_ls_wR_factor_gt 0.1453
_refine_ls_wR_factor_ref 0.1537
_reflns_number_gt 2991
_reflns_number_total 3819
_reflns_threshold_expression >2sigma(I)
_cod_data_source_file ja4047075_si_001_07.cif
_cod_data_source_block 5b
_cod_original_sg_symbol_Hall -P2ybc
_cod_database_code 4120207

loop_
_symmetry_equiv_pos_as_xyz
'x, y, z'
'-x, y+1/2, -z+1/2'
'-x, -y, -z'
'x, -y-1/2, z-1/2'

loop_
_atom_site_label
_atom_site_type_symbol
_atom_site_fract_x
_atom_site_fract_y
_atom_site_fract_z
_atom_site_U_iso_or_equiv
_atom_site_adp_type
_atom_site_occupancy
_atom_site_symmetry_multiplicity
_atom_site_calc_flag
_atom_site_refinement_flags
S1 S 0.80864(5) 0.69750(5) 0.14184(3) 0.02574(19) Uani 1 1 d .
O1 O 1.09365(16) 0.48799(13) 0.10822(11) 0.0384(4) Uani 1 1 d .
B3 B 0.8704(2) 0.6341(2) 0.32542(17) 0.0308(6) Uani 1 1 d .
B4 B 0.8277(3) 0.6928(2) 0.41758(17) 0.0352(6) Uani 1 1 d .
H10F H 0.8882 0.7240 0.4706 0.042 Uiso 1 1 d R
B5 B 0.6798(2) 0.7649(3) 0.3708(2) 0.0412(7) Uani 1 1 d .
H10G H 0.6669 0.8320 0.4007 0.049 Uiso 1 1 d R
B6 B 0.6328(2) 0.7516(2) 0.25118(19) 0.0350(6) Uani 1 1 d .
H10B H 0.5878 0.8087 0.2101 0.042 Uiso 1 1 d R
B7 B 0.6041(2) 0.6072(2) 0.22488(17) 0.0302(6) Uani 1 1 d .
H10C H 0.5431 0.5833 0.1693 0.036 Uiso 1 1 d R
B8 B 0.7511(2) 0.5347(2) 0.27193(16) 0.0267(5) Uani 1 1 d .
H10D H 0.7710 0.4685 0.2441 0.032 Uiso 1 1 d R
B9 B 0.8008(2) 0.5488(2) 0.39053(17) 0.0336(6) Uani 1 1 d .
H10E H 0.8479 0.4913 0.4302 0.040 Uiso 1 1 d R
B10 B 0.6814(3) 0.6303(3) 0.41757(19) 0.0427(8) Uani 1 1 d .
H10J H 0.6617 0.6186 0.4726 0.051 Uiso 1 1 d R
B11 B 0.5610(3) 0.6672(3) 0.31433(19) 0.0399(7) Uani 1 1 d .
H10H H 0.4732 0.6766 0.3114 0.048 Uiso 1 1 d R
B12 B 0.6347(2) 0.5326(2) 0.32785(17) 0.0361(7) Uani 1 1 d .
H10I H 0.5887 0.4656 0.3321 0.043 Uiso 1 1 d R
C1 C 0.78920(17) 0.75803(18) 0.31713(13) 0.0231(5) Uani 1 1 d .
H1A H 0.8319 0.8258 0.3098 0.028 Uiso 1 1 d R
C2 C 0.74821(18) 0.66688(17) 0.23281(13) 0.0239(5) Uani 1 1 d .
C8 C 0.99764(19) 0.63487(17) 0.29963(13) 0.0236(5) Uani 1 1 d .
C9 C 1.08081(18) 0.74159(19) 0.31131(14) 0.0268(5) Uani 1 1 d .
H9A H 1.0337 0.8058 0.2795 0.032 Uiso 1 1 calc R
H9B H 1.1233 0.7603 0.3740 0.032 Uiso 1 1 calc R
C5 C 1.1721(2) 0.69157(18) 0.26473(14) 0.0280(5) Uani 1 1 d .
H5 H 1.2457 0.7383 0.2656 0.034 Uiso 1 1 calc R
C6 C 1.2032(2) 0.5806(2) 0.31276(14) 0.0333(5) Uani 1 1 d .
H6 H 1.2803 0.5423 0.3253 0.040 Uiso 1 1 calc R
C7 C 1.1014(2) 0.5473(2) 0.33399(14) 0.0304(5) Uani 1 1 d .
H7 H 1.0948 0.4818 0.3645 0.036 Uiso 1 1 calc R
C3 C 0.95823(18) 0.62052(17) 0.19384(13) 0.0218(4) Uani 1 1 d .
H3 H 0.9463 0.5409 0.1779 0.026 Uiso 1 1 calc R
C4 C 1.07329(19) 0.66770(18) 0.16842(14) 0.0251(5) Uani 1 1 d .
H4 H 1.0490 0.7384 0.1355 0.030 Uiso 1 1 calc R
C10 C 1.1234(2) 0.58662(18) 0.11282(14) 0.0269(5) Uani 1 1 d .
C11 C 1.21420(19) 0.62867(18) 0.06563(13) 0.0265(5) Uani 1 1 d .
C12 C 1.2622(2) 0.73647(19) 0.07499(14) 0.0311(5) Uani 1 1 d .
H12 H 1.2358 0.7878 0.1104 0.037 Uiso 1 1 calc R
C13 C 1.3494(2) 0.7689(2) 0.03205(15) 0.0368(6) Uani 1 1 d .
H13 H 1.3806 0.8419 0.0380 0.044 Uiso 1 1 calc R
C14 C 1.3895(2) 0.6924(2) -0.01954(15) 0.0377(6) Uani 1 1 d .
H14 H 1.4494 0.7135 -0.0473 0.045 Uiso 1 1 calc R
C15 C 1.3413(2) 0.5849(2) -0.03006(14) 0.0351(6) Uani 1 1 d .
H15 H 1.3680 0.5337 -0.0653 0.042 Uiso 1 1 calc R
C16 C 1.2535(2) 0.5532(2) 0.01164(13) 0.0301(5) Uani 1 1 d .
H16 H 1.2203 0.4809 0.0037 0.036 Uiso 1 1 calc R

loop_
_atom_site_aniso_label
_atom_site_aniso_U_11
_atom_site_aniso_U_22
_atom_site_aniso_U_33
_atom_site_aniso_U_23
_atom_site_aniso_U_13
_atom_site_aniso_U_12
S1 0.0213(3) 0.0316(3) 0.0218(3) 0.0032(2) 0.0032(2) 0.0037(2)
O1 0.0420(10) 0.0273(9) 0.0523(11) -0.0031(7) 0.0240(8) 0.0005(7)
B3 0.0270(13) 0.0347(15) 0.0278(13) -0.0021(11) 0.0043(11) -0.0022(11)
B4 0.0283(13) 0.0521(18) 0.0244(13) -0.0099(12) 0.0071(11) -0.0143(12)
B5 0.0293(14) 0.0517(18) 0.0480(17) -0.0244(14) 0.0198(13) -0.0090(13)
B6 0.0201(12) 0.0385(16) 0.0449(16) -0.0110(13) 0.0079(11) 0.0028(11)
B7 0.0182(11) 0.0393(15) 0.0301(13) -0.0070(11) 0.0030(10) -0.0021(11)
B8 0.0242(12) 0.0293(13) 0.0248(13) -0.0018(10) 0.0050(10) -0.0019(10)
B9 0.0281(13) 0.0455(17) 0.0240(13) 0.0008(11) 0.0034(11) -0.0074(12)
B10 0.0321(14) 0.070(2) 0.0299(15) -0.0119(14) 0.0158(12) -0.0177(14)
B11 0.0223(13) 0.0574(19) 0.0426(16) -0.0175(14) 0.0142(12) -0.0078(13)
B12 0.0274(13) 0.0487(17) 0.0325(14) -0.0038(12) 0.0100(11) -0.0144(12)
C1 0.0142(9) 0.0311(12) 0.0244(10) -0.0116(9) 0.0067(8) -0.0062(9)
C2 0.0199(10) 0.0270(11) 0.0236(11) -0.0057(8) 0.0048(8) -0.0013(9)
C8 0.0203(10) 0.0271(12) 0.0202(10) -0.0001(8) 0.0020(8) -0.0010(9)
C9 0.0205(10) 0.0325(12) 0.0255(11) -0.0055(9) 0.0046(9) -0.0058(9)
C5 0.0193(10) 0.0329(12) 0.0299(12) -0.0041(9) 0.0050(9) -0.0035(9)
C6 0.0203(11) 0.0430(14) 0.0310(12) 0.0013(10) 0.0000(9) 0.0049(10)
C7 0.0245(11) 0.0364(13) 0.0253(11) 0.0044(9) 0.0007(9) 0.0030(10)
C3 0.0173(9) 0.0254(11) 0.0207(10) -0.0002(8) 0.0029(8) 0.0023(8)
C4 0.0229(10) 0.0257(11) 0.0265(11) 0.0013(9) 0.0073(9) 0.0013(9)
C10 0.0250(11) 0.0273(12) 0.0276(11) -0.0008(9) 0.0071(9) 0.0038(9)
C11 0.0223(10) 0.0325(12) 0.0229(11) 0.0011(9) 0.0042(8) 0.0030(9)
C12 0.0327(12) 0.0353(13) 0.0264(11) -0.0011(10) 0.0109(9) 0.0004(10)
C13 0.0343(12) 0.0458(15) 0.0295(13) 0.0023(11) 0.0087(10) -0.0078(11)
C14 0.0251(11) 0.0654(18) 0.0232(12) 0.0066(11) 0.0085(9) 0.0012(11)
C15 0.0298(12) 0.0520(15) 0.0225(11) -0.0031(11) 0.0068(9) 0.0106(11)
C16 0.0282(11) 0.0360(13) 0.0238(11) -0.0004(9) 0.0049(9) 0.0052(10)

loop_
_atom_type_symbol
_atom_type_description
_atom_type_scat_dispersion_real
_atom_type_scat_dispersion_imag
_atom_type_scat_source
C C 0.0033 0.0016 'International Tables Vol C Tables 4.2.6.8 and 6.1.1.4'
H H 0.0000 0.0000 'International Tables Vol C Tables 4.2.6.8 and 6.1.1.4'
B B 0.0013 0.0007 'International Tables Vol C Tables 4.2.6.8 and 6.1.1.4'
O O 0.0106 0.0060 'International Tables Vol C Tables 4.2.6.8 and 6.1.1.4'
S S 0.1246 0.1234 'International Tables Vol C Tables 4.2.6.8 and 6.1.1.4'

loop_
_geom_angle_atom_site_label_1
_geom_angle_atom_site_label_2
_geom_angle_atom_site_label_3
_geom_angle
C2 S1 C3 92.98(9)
C8 B3 C2 108.30(18)
C8 B3 C1 117.50(19)
C2 B3 C1 58.45(12)
C8 B3 B8 118.08(19)
C2 B3 B8 58.37(13)
C1 B3 B8 104.43(17)
C8 B3 B9 136.8(2)
C2 B3 B9 104.66(17)
C1 B3 B9 103.23(18)
B8 B3 B9 59.79(14)
C8 B3 B4 133.04(19)
C2 B3 B4 105.04(18)
C1 B3 B4 57.35(14)
B8 B3 B4 107.31(18)
B9 B3 B4 59.57(15)
C1 B4 B9 104.54(17)
C1 B4 B10 103.35(18)
B9 B4 B10 60.55(16)
C1 B4 B5 57.61(14)
B9 B4 B5 107.84(18)
B10 B4 B5 59.36(17)
C1 B4 B3 58.91(14)
B9 B4 B3 59.73(15)
B10 B4 B3 107.62(18)
B5 B4 B3 107.18(18)
C1 B4 H10F 122.0
B9 B4 H10F 126.9
B10 B4 H10F 123.1
B5 B4 H10F 117.7
B3 B4 H10F 124.0
C1 B5 B10 104.4(2)
C1 B5 B11 104.70(18)
B10 B5 B11 61.02(17)
C1 B5 B4 58.17(14)
B10 B5 B4 60.12(16)
B11 B5 B4 108.9(2)
C1 B5 B6 59.16(14)
B10 B5 B6 108.4(2)
B11 B5 B6 59.47(15)
B4 B5 B6 108.29(18)
C1 B5 H10G 121.7
B10 B5 H10G 122.8
B11 B5 H10G 126.5
B4 B5 H10G 117.3
B6 B5 H10G 123.1
C1 B6 C2 57.90(12)
C1 B6 B11 103.43(19)
C2 B6 B11 104.07(19)
C1 B6 B7 104.82(18)
C2 B6 B7 58.52(13)
B11 B6 B7 59.78(15)
C1 B6 B5 57.17(13)
C2 B6 B5 103.96(18)
B11 B6 B5 59.80(16)
B7 B6 B5 107.5(2)
C1 B6 H10B 125.6
C2 B6 H10B 124.1
B11 B6 H10B 123.5
B7 B6 H10B 121.1
B5 B6 H10B 123.8
C2 B7 B11 104.40(17)
C2 B7 B6 59.01(13)
B11 B7 B6 59.72(15)
C2 B7 B12 103.60(17)
B11 B7 B12 60.42(16)
B6 B7 B12 107.86(18)
C2 B7 B8 57.88(13)
B11 B7 B8 107.81(18)
B6 B7 B8 107.66(17)
B12 B7 B8 59.48(14)
C2 B7 H10C 124.1
B11 B7 H10C 123.5
B6 B7 H10C 121.4
B12 B7 H10C 123.5
B8 B7 H10C 121.2
C2 B8 B12 105.01(18)
C2 B8 B9 104.79(17)
B12 B8 B9 61.04(14)
C2 B8 B3 58.18(13)
B12 B8 B3 108.80(18)
B9 B8 B3 60.15(14)
C2 B8 B7 58.98(13)
B12 B8 B7 60.22(15)
B9 B8 B7 109.24(18)
B3 B8 B7 108.28(18)
C2 B8 H10D 125.8
B12 B8 H10D 121.2
B9 B8 H10D 121.0
B3 B8 H10D 121.5
B7 B8 H10D 121.4
B8 B9 B4 108.41(19)
B8 B9 B3 60.06(14)
B4 B9 B3 60.70(15)
B8 B9 B10 106.89(19)
B4 B9 B10 59.84(16)
B3 B9 B10 107.8(2)
B8 B9 B12 59.33(14)
B4 B9 B12 107.5(2)
B3 B9 B12 107.37(18)
B10 B9 B12 59.24(15)
B8 B9 H10E 122.4
B4 B9 H10E 121.5
B3 B9 H10E 122.4
B10 B9 H10E 121.6
B12 B9 H10E 121.8
B5 B10 B12 108.0(2)
B5 B10 B4 60.52(16)
B12 B10 B4 108.32(18)
B5 B10 B9 108.02(19)
B12 B10 B9 60.51(15)
B4 B10 B9 59.61(16)
B5 B10 B11 59.63(17)
B12 B10 B11 59.98(16)
B4 B10 B11 108.1(2)
B9 B10 B11 108.14(18)
B5 B10 H10J 121.8
B12 B10 H10J 121.5
B4 B10 H10J 121.3
B9 B10 H10J 121.4
B11 B10 H10J 122.1
B6 B11 B7 60.50(15)
B6 B11 B5 60.73(16)
B7 B11 B5 108.82(19)
B6 B11 B12 108.28(19)
B7 B11 B12 60.16(15)
B5 B11 B12 107.3(2)
B6 B11 B10 108.05(19)
B7 B11 B10 107.90(19)
B5 B11 B10 59.35(17)
B12 B11 B10 59.40(16)
B6 B11 H10H 121.9
B7 B11 H10H 121.8
B5 B11 H10H 121.5
B12 B11 H10H 121.8
B10 B11 H10H 121.4
B8 B12 B10 107.95(18)
B8 B12 B7 60.31(14)
B10 B12 B7 108.3(2)
B8 B12 B11 107.7(2)
B10 B12 B11 60.62(17)
B7 B12 B11 59.41(16)
B8 B12 B9 59.63(14)
B10 B12 B9 60.26(15)
B7 B12 B9 108.19(18)
B11 B12 B9 108.45(19)
B8 B12 H10I 121.8
B10 B12 H10I 121.4
B7 B12 H10I 121.7
B11 B12 H10I 121.9
B9 B12 H10I 121.4
C2 C1 B5 111.81(16)
C2 C1 B4 111.38(17)
B5 C1 B4 64.21(17)
C2 C1 B6 61.28(13)
B5 C1 B6 63.68(15)
B4 C1 B6 116.96(18)
C2 C1 B3 59.95(13)
B5 C1 B3 116.5(2)
B4 C1 B3 63.73(15)
B6 C1 B3 114.25(17)
C2 C1 H1A 118.6
B5 C1 H1A 118.4
B4 C1 H1A 120.7
B6 C1 H1A 113.9
B3 C1 H1A 118.2
C1 C2 B3 61.60(13)
C1 C2 B8 110.81(16)
B3 C2 B8 63.45(14)
C1 C2 B7 110.24(16)
B3 C2 B7 116.08(18)
B8 C2 B7 63.14(14)
C1 C2 B6 60.81(13)
B3 C2 B6 115.27(17)
B8 C2 B6 114.83(18)
B7 C2 B6 62.46(15)
C1 C2 S1 114.96(14)
B3 C2 S1 109.54(14)
B8 C2 S1 120.67(14)
B7 C2 S1 126.66(15)
B6 C2 S1 119.53(16)
C7 C8 C9 99.96(16)
C7 C8 B3 122.50(19)
C9 C8 B3 121.09(19)
C7 C8 C3 102.98(16)
C9 C8 C3 99.83(16)
B3 C8 C3 107.02(16)
C5 C9 C8 94.35(16)
C5 C9 H9A 112.9
C8 C9 H9A 112.9
C5 C9 H9B 112.9
C8 C9 H9B 112.9
H9A C9 H9B 110.3
C6 C5 C9 100.67(18)
C6 C5 C4 107.27(17)
C9 C5 C4 99.44(16)
C6 C5 H5 115.8
C9 C5 H5 115.8
C4 C5 H5 115.8
C7 C6 C5 108.09(19)
C7 C6 H6 126.0
C5 C6 H6 126.0
C6 C7 C8 107.9(2)
C6 C7 H7 126.1
C8 C7 H7 126.1
C4 C3 C8 104.53(15)
C4 C3 S1 113.40(14)
C8 C3 S1 108.79(13)
C4 C3 H3 110.0
C8 C3 H3 110.0
S1 C3 H3 110.0
C10 C4 C3 112.94(17)
C10 C4 C5 113.28(17)
C3 C4 C5 101.25(16)
C10 C4 H4 109.7
C3 C4 H4 109.7
C5 C4 H4 109.7
O1 C10 C11 120.11(19)
O1 C10 C4 120.75(19)
C11 C10 C4 119.11(18)
C12 C11 C16 119.0(2)
C12 C11 C10 123.39(19)
C16 C11 C10 117.58(19)
C11 C12 C13 120.6(2)
C11 C12 H12 119.7
C13 C12 H12 119.7
C14 C13 C12 119.7(2)
C14 C13 H13 120.1
C12 C13 H13 120.1
C15 C14 C13 120.2(2)
C15 C14 H14 119.9
C13 C14 H14 119.9
C16 C15 C14 120.0(2)
C16 C15 H15 120.0
C14 C15 H15 120.0
C15 C16 C11 120.5(2)
C15 C16 H16 119.8
C11 C16 H16 119.8

loop_
_geom_bond_atom_site_label_1
_geom_bond_atom_site_label_2
_geom_bond_distance
S1 C2 1.787(2)
S1 C3 1.838(2)
O1 C10 1.217(3)
B3 C8 1.574(3)
B3 C2 1.684(3)
B3 C1 1.712(3)
B3 B8 1.773(3)
B3 B9 1.775(4)
B3 B4 1.792(4)
B4 C1 1.683(3)
B4 B9 1.772(4)
B4 B10 1.776(4)
B4 B5 1.783(4)
B4 H10F 0.9600
B5 C1 1.672(3)
B5 B10 1.762(5)
B5 B11 1.768(4)
B5 B6 1.784(4)
B5 H10G 0.9599
B6 C1 1.709(3)
B6 C2 1.717(3)
B6 B11 1.762(4)
B6 B7 1.776(4)
B6 H10B 0.9600
B7 C2 1.708(3)
B7 B11 1.763(4)
B7 B12 1.776(4)
B7 B8 1.778(3)
B7 H10C 0.9600
B8 C2 1.688(3)
B8 B12 1.763(3)
B8 B9 1.768(3)
B8 H10D 0.9600
B9 B10 1.789(4)
B9 B12 1.793(4)
B9 H10E 0.9600
B10 B12 1.770(4)
B10 B11 1.792(4)
B10 H10J 0.9599
B11 B12 1.781(4)
B11 H10H 0.9600
B12 H10I 0.9601
C1 C2 1.658(3)
C1 H1A 0.9600
C8 C7 1.516(3)
C8 C9 1.545(3)
C8 C3 1.582(3)
C9 C5 1.535(3)
C9 H9A 0.9700
C9 H9B 0.9700
C5 C6 1.507(3)
C5 C4 1.582(3)
C5 H5 0.9800
C6 C7 1.326(3)
C6 H6 0.9300
C7 H7 0.9300
C3 C4 1.548(3)
C3 H3 0.9800
C4 C10 1.515(3)
C4 H4 0.9800
C10 C11 1.503(3)
C11 C12 1.380(3)
C11 C16 1.393(3)
C12 C13 1.388(3)
C12 H12 0.9300
C13 C14 1.379(3)
C13 H13 0.9300
C14 C15 1.379(4)
C14 H14 0.9300
C15 C16 1.377(3)
C15 H15 0.9300
C16 H16 0.9300
